data_4001408
loop_
_publ_author_name
'Chang, Wen-Ming'
'Cheng, Ming-Yu'
'Liao, Yueh-Chun'
'Chang, Ming-Chung'
'Wang, Sue-Lein'

_publ_section_title
;
 Template Effect of Chain-Type Polyamines on Pore Augmentation: Five
 Open-Framework Zinc Phosphates with 16-Ring Channels
;
_journal_issue 25
_journal_name_full 'Chemistry of Materials'
_journal_page_first 6114
_journal_paper_doi 10.1021/cm071462f
_journal_volume 19
_journal_year 2007
_chemical_formula_sum 'C4 H22 N3 O17.5 P4 Zn3'
_chemical_formula_weight 712.24
_space_group_IT_number 2
_symmetry_cell_setting triclinic
_symmetry_space_group_name_Hall '-P 1'
_symmetry_space_group_name_H-M 'P -1'
_atom_sites_solution_hydrogens geom
_atom_sites_solution_primary direct
_atom_sites_solution_secondary difmap
_audit_creation_method SHELXL-97
_cell_angle_alpha 109.0120(10)
_cell_angle_beta 90.922(2)
_cell_angle_gamma 91.298(2)
_cell_formula_units_Z 2
_cell_length_a 8.4552(7)
_cell_length_b 10.0614(8)
_cell_length_c 12.8218(10)
_cell_measurement_reflns_used 6224
_cell_measurement_temperature 294(2)
_cell_measurement_theta_max 28.33
_cell_measurement_theta_min 1.68
_cell_volume 1030.68(14)
_computing_cell_refinement 'Bruker APEX'
_computing_data_collection 'Bruker APEX'
_computing_data_reduction 'Bruker SHELXTL'
_computing_molecular_graphics 'Bruker SHELXTL'
_computing_publication_material 'Bruker SHELXTL'
_computing_structure_refinement 'SHELXL-97 (Sheldrick, 1997)'
_computing_structure_solution 'SHELXS-97 (Sheldrick, 1990)'
_diffrn_ambient_temperature 294(2)
_diffrn_measured_fraction_theta_full 0.991
_diffrn_measured_fraction_theta_max 0.991
_diffrn_measurement_device_type 'Bruker APEX CCD area detector'
_diffrn_measurement_method 'phi and omega scans'
_diffrn_radiation_monochromator graphite
_diffrn_radiation_source 'fine-focus sealed tube'
_diffrn_radiation_type MoK\a
_diffrn_radiation_wavelength 0.71073
_diffrn_reflns_av_R_equivalents 0.0391
_diffrn_reflns_av_sigmaI/netI 0.0407
_diffrn_reflns_limit_h_max 11
_diffrn_reflns_limit_h_min -11
_diffrn_reflns_limit_k_max 13
_diffrn_reflns_limit_k_min -13
_diffrn_reflns_limit_l_max 17
_diffrn_reflns_limit_l_min -16
_diffrn_reflns_number 11962
_diffrn_reflns_theta_full 28.33
_diffrn_reflns_theta_max 28.33
_diffrn_reflns_theta_min 1.68
_exptl_absorpt_coefficient_mu 3.863
_exptl_absorpt_correction_T_max 0.951
_exptl_absorpt_correction_T_min 0.622
_exptl_absorpt_correction_type empirical
_exptl_absorpt_process_details none
_exptl_crystal_colour transparent
_exptl_crystal_density_diffrn 2.295
_exptl_crystal_density_meas ?
_exptl_crystal_density_method 'not measured'
_exptl_crystal_description columnar
_exptl_crystal_F_000 714
_exptl_crystal_size_max 0.30
_exptl_crystal_size_mid 0.12
_exptl_crystal_size_min 0.10
_refine_diff_density_max 0.935
_refine_diff_density_min -0.851
_refine_diff_density_rms 0.113
_refine_ls_extinction_method none
_refine_ls_goodness_of_fit_ref 1.078
_refine_ls_hydrogen_treatment constr
_refine_ls_matrix_type full
_refine_ls_number_parameters 289
_refine_ls_number_reflns 5106
_refine_ls_number_restraints 0
_refine_ls_restrained_S_all 1.078
_refine_ls_R_factor_all 0.0361
_refine_ls_R_factor_gt 0.0296
_refine_ls_shift/su_max 0.001
_refine_ls_shift/su_mean 0.000
_refine_ls_structure_factor_coef Fsqd
_refine_ls_weighting_details 'calc w=1/[\s^2^(Fo^2^)+(0.0461P)^2^+0.6604P] where P=(Fo^2^+2Fc^2^)/3'
_refine_ls_weighting_scheme calc
_refine_ls_wR_factor_gt 0.0894
_refine_ls_wR_factor_ref 0.0914
_reflns_number_gt 4303
_reflns_number_total 5106
_reflns_threshold_expression >2sigma(I)
_cod_data_source_file cm071462f-file003.cif
_cod_data_source_block fm
_cod_depositor_comments
;
The following automatic conversions were performed:

'_symmetry_cell_setting' value 'Triclinic' changed to 'triclinic'
according to /home/saulius/struct/CIF-dictionaries/cif_core.dic
dictionary named 'cif_core.dic' version 2.4.1 from
2010-06-29.

'_exptl_absorpt_correction_type' value 'Empirical'
changed to 'empirical' according to
/home/saulius/struct/CIF-dictionaries/cif_core.dic dictionary named
'cif_core.dic' version 2.4.1 from 2010-06-29.

Automatic conversion script
Id: cif_fix_values 1715 2011-07-08 13:25:40Z adriana 

The following automatic conversions were performed:

'_exptl_crystal_density_meas' value 'not measured' was changed to '?'
- the value is perceived as not measured.

Automatic conversion script
Id: cif_fix_values 3008 2015-01-20 13:52:24Z robertas 
;
_cod_original_sg_symbol_H-M P-1
_cod_original_formula_sum 'C4 H22 N3 O17.50 P4 Zn3'
_cod_database_code 4001408

loop_
_symmetry_equiv_pos_as_xyz
'x, y, z'
'-x, -y, -z'

loop_
_atom_site_label
_atom_site_type_symbol
_atom_site_fract_x
_atom_site_fract_y
_atom_site_fract_z
_atom_site_U_iso_or_equiv
_atom_site_adp_type
_atom_site_occupancy
_atom_site_symmetry_multiplicity
_atom_site_calc_flag
_atom_site_refinement_flags
Zn1 Zn 0.05299(4) 0.18217(4) 0.15604(3) 0.01820(10) Uani 1 1 d .
Zn2 Zn 0.25982(4) -0.00168(4) 0.54517(3) 0.01592(9) Uani 1 1 d .
Zn3 Zn 0.18587(4) 0.38327(4) 0.48538(3) 0.01797(10) Uani 1 1 d .
P1 P 0.01905(9) 0.48974(8) 0.30993(7) 0.01720(16) Uani 1 1 d .
P2 P 0.06043(9) 0.08686(8) 0.37536(6) 0.01519(16) Uani 1 1 d .
P3 P 0.50830(9) -0.25216(9) 0.44890(7) 0.01707(17) Uani 1 1 d .
P4 P 0.22787(9) 0.05194(9) -0.07087(7) 0.01842(17) Uani 1 1 d .
O1 O 0.1708(3) 0.4796(3) 0.3752(2) 0.0232(5) Uani 1 1 d .
O2 O -0.1285(3) 0.4772(2) 0.37356(19) 0.0246(5) Uani 1 1 d .
O3 O 0.0263(3) 0.6401(3) 0.2939(2) 0.0278(5) Uani 1 1 d .
O4 O 0.0137(3) 0.3831(3) 0.1941(2) 0.0291(5) Uani 1 1 d .
O5 O 0.1739(3) -0.0177(2) 0.40046(19) 0.0232(5) Uani 1 1 d .
O6 O 0.0493(3) 0.2208(2) 0.47667(19) 0.0227(5) Uani 1 1 d .
O7 O -0.1071(3) 0.0155(3) 0.34531(18) 0.0220(5) Uani 1 1 d .
O8 O 0.1257(3) 0.1223(3) 0.27649(19) 0.0255(5) Uani 1 1 d .
O9 O 0.4009(3) -0.3472(3) 0.3483(2) 0.0323(6) Uani 1 1 d .
O10 O 0.4042(3) -0.1551(3) 0.5354(2) 0.0287(5) Uani 1 1 d .
O11 O 0.6145(3) -0.1730(3) 0.39210(19) 0.0248(5) Uani 1 1 d .
O12 O 0.5934(3) -0.3453(3) 0.5021(2) 0.0278(5) Uani 1 1 d .
O13 O 0.2190(3) 0.1365(3) 0.05098(19) 0.0281(5) Uani 1 1 d .
O14 O 0.1564(3) -0.0996(3) -0.0988(2) 0.0273(5) Uani 1 1 d .
O15 O 0.1228(3) 0.1310(3) -0.1338(2) 0.0276(5) Uani 1 1 d .
O16 O 0.3975(3) 0.0412(3) -0.1082(2) 0.0294(6) Uani 1 1 d .
N1 N 0.3583(4) -0.2583(3) 0.7113(2) 0.0268(6) Uani 1 1 d .
N2 N 0.4071(3) -0.2479(3) 0.9555(2) 0.0248(6) Uani 1 1 d .
N3 N 0.3766(4) -0.1370(4) 1.2216(3) 0.0353(7) Uani 1 1 d .
C1 C 0.5087(4) -0.2846(4) 0.7643(3) 0.0288(8) Uani 1 1 d .
C2 C 0.4778(5) -0.3499(4) 0.8543(3) 0.0328(8) Uani 1 1 d .
C3 C 0.3486(6) -0.3214(4) 1.0336(4) 0.0464(11) Uani 1 1 d .
C4 C 0.2631(5) -0.2212(5) 1.1321(3) 0.0395(10) Uani 1 1 d .
OW1 O 0.3139(6) 0.3549(5) -0.1651(4) 0.0871(14) Uani 1 1 d .
OW2 O 0.060(3) 0.4500(12) -0.0059(13) 0.192(13) Uani 0.50 1 d P
H4 H 0.4773 -0.1733 0.9902 0.050 Uiso 1 1 d .
H10 H 0.3294 -0.4035 0.3639 0.050 Uiso 1 1 d .
H1 H 0.3787 -0.2217 0.6568 0.050 Uiso 1 1 d .
H5 H 0.3201 -0.2069 0.9446 0.050 Uiso 1 1 d .
H2 H 0.3113 -0.1931 0.7603 0.050 Uiso 1 1 d .
H6 H 0.4479 -0.0801 1.1959 0.050 Uiso 1 1 d .
H7 H 0.3213 -0.0667 1.2807 0.050 Uiso 1 1 d .
H3 H 0.2978 -0.3403 0.6897 0.050 Uiso 1 1 d .
H8 H 0.4233 -0.2132 1.2375 0.050 Uiso 1 1 d .
H9 H 0.0091 0.7192 0.3614 0.050 Uiso 1 1 d .
H11 H 0.1219 0.0825 -0.2068 0.050 Uiso 1 1 d .
H12 H 0.3678 0.3392 -0.2269 0.050 Uiso 1 1 d .
H13 H 0.2844 0.4409 -0.1418 0.050 Uiso 1 1 d .

loop_
_atom_site_aniso_label
_atom_site_aniso_U_11
_atom_site_aniso_U_22
_atom_site_aniso_U_33
_atom_site_aniso_U_23
_atom_site_aniso_U_13
_atom_site_aniso_U_12
Zn1 0.01631(17) 0.02178(19) 0.01505(18) 0.00403(14) 0.00055(13) 0.00014(14)
Zn2 0.01395(16) 0.01845(18) 0.01592(18) 0.00631(14) 0.00136(13) 0.00044(13)
Zn3 0.01571(17) 0.01853(19) 0.01990(19) 0.00640(14) 0.00216(13) 0.00168(13)
P1 0.0188(4) 0.0160(4) 0.0161(4) 0.0042(3) 0.0015(3) 0.0016(3)
P2 0.0138(3) 0.0185(4) 0.0135(4) 0.0055(3) 0.0005(3) -0.0010(3)
P3 0.0126(3) 0.0187(4) 0.0211(4) 0.0081(3) 0.0009(3) -0.0001(3)
P4 0.0152(4) 0.0234(4) 0.0142(4) 0.0028(3) 0.0012(3) 0.0001(3)
O1 0.0187(11) 0.0274(12) 0.0275(13) 0.0146(10) -0.0007(9) -0.0021(9)
O2 0.0212(11) 0.0239(12) 0.0233(12) 0.0002(10) 0.0049(9) -0.0032(9)
O3 0.0354(13) 0.0207(12) 0.0294(13) 0.0108(10) 0.0003(11) 0.0035(10)
O4 0.0441(15) 0.0224(12) 0.0174(12) 0.0013(10) 0.0021(10) 0.0085(11)
O5 0.0266(12) 0.0244(12) 0.0185(11) 0.0063(9) -0.0007(9) 0.0079(9)
O6 0.0228(11) 0.0187(11) 0.0236(12) 0.0027(9) 0.0036(9) -0.0030(9)
O7 0.0168(10) 0.0306(13) 0.0170(11) 0.0060(10) 0.0005(8) -0.0076(9)
O8 0.0179(11) 0.0415(15) 0.0228(12) 0.0185(11) 0.0021(9) -0.0031(10)
O9 0.0303(13) 0.0381(15) 0.0282(14) 0.0121(12) -0.0048(11) -0.0190(11)
O10 0.0312(13) 0.0290(13) 0.0306(14) 0.0147(11) 0.0106(11) 0.0136(11)
O11 0.0230(11) 0.0269(13) 0.0245(12) 0.0091(10) 0.0004(9) -0.0096(10)
O12 0.0178(11) 0.0312(14) 0.0412(15) 0.0207(12) 0.0024(10) 0.0046(10)
O13 0.0205(11) 0.0422(15) 0.0164(12) 0.0021(10) 0.0030(9) -0.0003(10)
O14 0.0196(11) 0.0258(13) 0.0357(14) 0.0099(11) -0.0077(10) -0.0046(10)
O15 0.0339(13) 0.0263(13) 0.0210(12) 0.0056(10) -0.0043(10) 0.0048(10)
O16 0.0193(11) 0.0384(15) 0.0271(13) 0.0056(11) 0.0090(10) -0.0002(10)
N1 0.0295(15) 0.0274(15) 0.0203(14) 0.0037(12) 0.0035(12) -0.0019(12)
N2 0.0280(14) 0.0236(15) 0.0219(14) 0.0064(12) 0.0004(12) 0.0014(12)
N3 0.0324(16) 0.051(2) 0.0242(16) 0.0136(15) 0.0094(13) 0.0105(15)
C1 0.0253(17) 0.036(2) 0.0264(19) 0.0123(16) 0.0050(14) 0.0027(15)
C2 0.045(2) 0.0271(19) 0.0263(19) 0.0073(15) 0.0086(16) 0.0093(16)
C3 0.080(3) 0.028(2) 0.034(2) 0.0129(18) 0.022(2) 0.001(2)
C4 0.043(2) 0.044(2) 0.029(2) 0.0080(18) 0.0096(17) -0.0054(19)
OW1 0.112(4) 0.054(2) 0.089(3) 0.015(2) 0.010(3) -0.006(2)
OW2 0.37(3) 0.099(12) 0.076(7) -0.005(10) 0.053(13) -0.123(18)

loop_
_atom_type_symbol
_atom_type_description
_atom_type_scat_dispersion_real
_atom_type_scat_dispersion_imag
_atom_type_scat_source
C C 0.0033 0.0016 'International Tables Vol C Tables 4.2.6.8 and 6.1.1.4'
H H 0.0000 0.0000 'International Tables Vol C Tables 4.2.6.8 and 6.1.1.4'
N N 0.0061 0.0033 'International Tables Vol C Tables 4.2.6.8 and 6.1.1.4'
O O 0.0106 0.0060 'International Tables Vol C Tables 4.2.6.8 and 6.1.1.4'
P P 0.1023 0.0942 'International Tables Vol C Tables 4.2.6.8 and 6.1.1.4'
Zn Zn 0.2839 1.4301 'International Tables Vol C Tables 4.2.6.8 and 6.1.1.4'

loop_
_geom_angle_atom_site_label_1
_geom_angle_atom_site_label_2
_geom_angle_atom_site_label_3
_geom_angle
_geom_angle_site_symmetry_1
_geom_angle_site_symmetry_3
O13 Zn1 O8 105.20(10) . .
O13 Zn1 O4 108.30(11) . .
O8 Zn1 O4 115.40(11) . .
O13 Zn1 O14 115.18(11) . 2
O8 Zn1 O14 111.82(10) . 2
O4 Zn1 O14 101.25(11) . 2
O5 Zn2 O11 111.16(10) . 2_656
O5 Zn2 O7 116.35(10) . 2_556
O11 Zn2 O7 108.36(10) 2_656 2_556
O5 Zn2 O10 110.52(10) . .
O11 Zn2 O10 106.07(11) 2_656 .
O7 Zn2 O10 103.66(10) 2_556 .
O12 Zn3 O6 112.03(10) 2_656 .
O12 Zn3 O1 106.30(10) 2_656 .
O6 Zn3 O1 121.56(10) . .
O12 Zn3 O2 107.08(11) 2_656 2_566
O6 Zn3 O2 103.10(10) . 2_566
O1 Zn3 O2 105.75(11) . 2_566
O4 P1 O2 111.57(14) . .
O4 P1 O1 112.17(14) . .
O2 P1 O1 110.94(14) . .
O4 P1 O3 105.74(14) . .
O2 P1 O3 109.41(14) . .
O1 P1 O3 106.72(13) . .
O8 P2 O6 110.85(14) . .
O8 P2 O5 107.29(14) . .
O6 P2 O5 110.56(13) . .
O8 P2 O7 109.74(13) . .
O6 P2 O7 109.22(13) . .
O5 P2 O7 109.15(13) . .
O12 P3 O10 107.87(15) . .
O12 P3 O11 115.38(14) . .
O10 P3 O11 112.87(14) . .
O12 P3 O9 109.38(15) . .
O10 P3 O9 109.57(15) . .
O11 P3 O9 101.53(13) . .
O16 P4 O13 110.97(14) . .
O16 P4 O14 108.06(14) . .
O13 P4 O14 112.75(15) . .
O16 P4 O15 111.93(15) . .
O13 P4 O15 105.89(14) . .
O14 P4 O15 107.22(13) . .
P1 O1 Zn3 125.39(13) . .
P1 O2 Zn3 124.07(13) . 2_566
P1 O3 H9 114.4 . .
P1 O4 Zn1 125.87(15) . .
P2 O5 Zn2 125.21(14) . .
P2 O6 Zn3 118.64(13) . .
P2 O7 Zn2 123.80(13) . 2_556
P2 O8 Zn1 139.91(14) . .
P3 O9 H10 116.2 . .
P3 O10 Zn2 137.45(16) . .
P3 O11 Zn2 129.97(15) . 2_656
P3 O12 Zn3 132.39(15) . 2_656
P4 O13 Zn1 134.88(15) . .
P4 O14 Zn1 132.18(15) . 2
P4 O15 H11 109.0 . .
C1 N1 H1 111.2 . .
C1 N1 H2 106.8 . .
H1 N1 H2 104.8 . .
C1 N1 H3 108.1 . .
H1 N1 H3 114.9 . .
H2 N1 H3 110.8 . .
C3 N2 C2 111.5(3) . .
C3 N2 H4 112.1 . .
C2 N2 H4 111.5 . .
C3 N2 H5 100.6 . .
C2 N2 H5 116.3 . .
H4 N2 H5 104.2 . .
C4 N3 H6 111.8 . .
C4 N3 H7 111.3 . .
H6 N3 H7 102.6 . .
C4 N3 H8 97.8 . .
H6 N3 H8 115.0 . .
H7 N3 H8 118.7 . .
N1 C1 C2 112.3(3) . .
N2 C2 C1 112.6(3) . .
N2 C3 C4 112.1(3) . .
N3 C4 C3 112.2(4) . .
H12 OW1 H13 110.0 . .

loop_
_geom_bond_atom_site_label_1
_geom_bond_atom_site_label_2
_geom_bond_distance
_geom_bond_site_symmetry_2
Zn1 O13 1.919(2) .
Zn1 O8 1.928(2) .
Zn1 O4 1.957(2) .
Zn1 O14 1.964(2) 2
Zn2 O5 1.937(2) .
Zn2 O11 1.957(2) 2_656
Zn2 O7 1.959(2) 2_556
Zn2 O10 1.963(2) .
Zn3 O12 1.928(2) 2_656
Zn3 O6 1.951(2) .
Zn3 O1 1.960(2) .
Zn3 O2 1.970(2) 2_566
P1 O4 1.522(2) .
P1 O2 1.527(2) .
P1 O1 1.544(2) .
P1 O3 1.592(2) .
P2 O8 1.532(2) .
P2 O6 1.543(2) .
P2 O5 1.544(2) .
P2 O7 1.558(2) .
P3 O12 1.514(2) .
P3 O10 1.524(3) .
P3 O11 1.529(2) .
P3 O9 1.588(2) .
P4 O16 1.514(2) .
P4 O13 1.520(2) .
P4 O14 1.553(2) .
P4 O15 1.581(3) .
O2 Zn3 1.970(2) 2_566
O3 H9 0.9815 .
O7 Zn2 1.959(2) 2_556
O9 H10 0.8882 .
O11 Zn2 1.957(2) 2_656
O12 Zn3 1.928(2) 2_656
O14 Zn1 1.964(2) 2
O15 H11 0.9036 .
N1 C1 1.502(5) .
N1 H1 0.9065 .
N1 H2 0.8568 .
N1 H3 0.9203 .
N2 C3 1.509(5) .
N2 C2 1.510(5) .
N2 H4 0.9310 .
N2 H5 0.8827 .
N3 C4 1.500(5) .
N3 H6 0.9559 .
N3 H7 0.9853 .
N3 H8 0.9476 .
C1 C2 1.525(5) .
C3 C4 1.538(6) .
OW1 H12 0.8915 .
OW1 H13 0.8630 .
OW2 OW2 1.42(4) 2_565
